data_4345552
loop_
_publ_author_name
'Zhao, Zhiwen'
'Qin, Jie'
'Zhang, Chen'
'Wang, Yaorong'
'Yuan, Dan'
'Yao, Yingming'

_publ_section_title
;
 Recyclable Single-Component Rare-Earth Metal Catalysts for Cycloaddition
 of CO2 and Epoxides at Atmospheric Pressure
;
_journal_name_full 'Inorganic Chemistry'
_journal_paper_doi 10.1021/acs.inorgchem.7b00107
_journal_year 2017
_chemical_formula_moiety 'C39 H61 Cl4 N2 O3 Y'
_chemical_formula_sum 'C39 H61 Cl4 N2 O3 Y'
_chemical_formula_weight 836.61
_chemical_name_systematic
; 
 ? 
;
_space_group_IT_number 56
_symmetry_cell_setting orthorhombic
_symmetry_space_group_name_Hall '-P 2ab 2ac'
_symmetry_space_group_name_H-M 'P c c n'
_atom_sites_solution_hydrogens geom
_atom_sites_solution_primary direct
_atom_sites_solution_secondary difmap
_audit_creation_method SHELXL-97
_cell_angle_alpha 90.00
_cell_angle_beta 90.00
_cell_angle_gamma 90.00
_cell_formula_units_Z 4
_cell_length_a 12.5613(7)
_cell_length_b 15.5216(8)
_cell_length_c 23.5331(11)
_cell_measurement_reflns_used 3503
_cell_measurement_temperature 223(2)
_cell_measurement_theta_max 28.8920
_cell_measurement_theta_min 3.5930
_cell_volume 4588.3(4)
_computing_cell_refinement
;
CrysAlisPro, Agilent Technologies,
Version 1.171.36.32 (release 02-08-2013 CrysAlis171 .NET)
(compiled Aug  2 2013,16:46:58)
;
_computing_data_collection
;
CrysAlisPro, Agilent Technologies,
Version 1.171.36.32 (release 02-08-2013 CrysAlis171 .NET)
(compiled Aug  2 2013,16:46:58)
;
_computing_data_reduction
;
CrysAlisPro, Agilent Technologies,
Version 1.171.36.32 (release 02-08-2013 CrysAlis171 .NET)
(compiled Aug  2 2013,16:46:58)
;
_computing_publication_material
;
O. V. Dolomanov, L. J. Bourhis, R. J. Gildea, J. A. K. Howard and H. Puschmann,
OLEX2: a complete structure solution, refinement and analysis program.
J. Appl. Cryst. (2009). 42, 339-341.
;
_computing_structure_refinement 'SHELXL-97 (Sheldrick, 1997)'
_computing_structure_solution 'SHELXS-97 (Sheldrick, 1990)'
_diffrn_ambient_temperature 223(2)
_diffrn_detector_area_resol_mean 10.4471
_diffrn_measured_fraction_theta_full 0.995
_diffrn_measured_fraction_theta_max 0.995
_diffrn_measurement_device_type 'Xcalibur, Atlas, Gemini'
_diffrn_measurement_method '\w scans'
_diffrn_radiation_monochromator graphite
_diffrn_radiation_source 'fine-focus sealed tube'
_diffrn_radiation_type MoK\a
_diffrn_radiation_wavelength 0.71073
_diffrn_reflns_av_R_equivalents 0.0680
_diffrn_reflns_av_sigmaI/netI 0.0940
_diffrn_reflns_limit_h_max 14
_diffrn_reflns_limit_h_min -14
_diffrn_reflns_limit_k_max 18
_diffrn_reflns_limit_k_min -18
_diffrn_reflns_limit_l_max 27
_diffrn_reflns_limit_l_min -28
_diffrn_reflns_number 16650
_diffrn_reflns_theta_full 25.10
_diffrn_reflns_theta_max 25.10
_diffrn_reflns_theta_min 3.33
_exptl_absorpt_coefficient_mu 1.537
_exptl_absorpt_correction_T_max 1.00000
_exptl_absorpt_correction_T_min 0.43449
_exptl_absorpt_correction_type multi-scan
_exptl_absorpt_process_details
;
CrysAlisPro, Agilent Technologies,
Version 1.171.36.32 (release 02-08-2013 CrysAlis171 .NET)
(compiled Aug  2 2013,16:46:58)
Empirical absorption correction using spherical harmonics,
 implemented in SCALE3 ABSPACK scaling algorithm.
;
_exptl_crystal_colour 'clear light colourless'
_exptl_crystal_density_diffrn 1.211
_exptl_crystal_density_method 'not measured'
_exptl_crystal_description needle
_exptl_crystal_F_000 1760
_exptl_crystal_size_max 0.7500
_exptl_crystal_size_mid 0.4000
_exptl_crystal_size_min 0.2000
_refine_diff_density_max 0.505
_refine_diff_density_min -0.510
_refine_diff_density_rms 0.067
_refine_ls_extinction_method none
_refine_ls_goodness_of_fit_ref 1.001
_refine_ls_hydrogen_treatment constr
_refine_ls_matrix_type full
_refine_ls_number_parameters 265
_refine_ls_number_reflns 4068
_refine_ls_number_restraints 81
_refine_ls_restrained_S_all 1.014
_refine_ls_R_factor_all 0.1233
_refine_ls_R_factor_gt 0.0655
_refine_ls_shift/su_max 0.005
_refine_ls_shift/su_mean 0.000
_refine_ls_structure_factor_coef Fsqd
_refine_ls_weighting_details 'calc w=1/[\s^2^(Fo^2^)+(0.0715P)^2^+0.0000P] where P=(Fo^2^+2Fc^2^)/3'
_refine_ls_weighting_scheme calc
_refine_ls_wR_factor_gt 0.1474
_refine_ls_wR_factor_ref 0.1675
_reflns_number_gt 2346
_reflns_number_total 4068
_reflns_threshold_expression >2sigma(I)
_cod_data_source_file ic7b00107_si_002.cif
_cod_data_source_block g150828a
_cod_database_code 4345552

loop_
_symmetry_equiv_pos_as_xyz
'x, y, z'
'-x+1/2, -y+1/2, z'
'-x, y+1/2, -z+1/2'
'x+1/2, -y, -z+1/2'
'-x, -y, -z'
'x-1/2, y-1/2, -z'
'x, -y-1/2, z-1/2'
'-x-1/2, y, z-1/2'

loop_
_atom_site_label
_atom_site_type_symbol
_atom_site_fract_x
_atom_site_fract_y
_atom_site_fract_z
_atom_site_U_iso_or_equiv
_atom_site_adp_type
_atom_site_occupancy
_atom_site_symmetry_multiplicity
_atom_site_calc_flag
_atom_site_refinement_flags
_atom_site_disorder_assembly
_atom_site_disorder_group
Y1 Y 0.7500 0.2500 0.23593(2) 0.0454(3) Uani 1 2 d S . .
Cl1 Cl 0.86649(10) 0.31948(9) 0.31462(5) 0.0637(4) Uani 1 1 d . A .
Cl2 Cl 0.62346(12) 0.18764(11) 0.15931(5) 0.0812(5) Uani 1 1 d . A .
O1 O 0.851(3) 0.120(2) 0.2333(15) 0.062(4) Uani 0.50 1 d PU A 1
O1A O 0.849(4) 0.132(2) 0.2342(19) 0.086(6) Uani 0.50 1 d PU A 2
C1 C 0.6327(3) 0.3748(3) 0.44880(18) 0.0456(11) Uani 1 1 d . . .
C2 C 0.6807(4) 0.4542(3) 0.4415(2) 0.0542(13) Uani 1 1 d . . .
C3 C 0.6148(7) 0.5206(4) 0.4234(3) 0.0832(19) Uani 1 1 d . . .
H3 H 0.6434 0.5760 0.4180 0.100 Uiso 1 1 calc R . .
C4 C 0.5095(7) 0.5067(5) 0.4132(3) 0.088(2) Uani 1 1 d . . .
H4 H 0.4664 0.5527 0.4011 0.106 Uiso 1 1 calc R . .
C5 C 0.4655(5) 0.4274(5) 0.4203(2) 0.0785(18) Uani 1 1 d . . .
H5 H 0.3926 0.4200 0.4128 0.094 Uiso 1 1 calc R . .
C6 C 0.5247(4) 0.3572(3) 0.4382(2) 0.0573(14) Uani 1 1 d . . .
C7 C 0.7977(5) 0.4697(4) 0.4539(3) 0.0747(17) Uani 1 1 d U . .
H7 H 0.8339 0.4130 0.4533 0.090 Uiso 1 1 calc R . .
C8 C 0.8512(6) 0.5263(5) 0.4097(3) 0.114(3) Uani 1 1 d U . .
H8A H 0.8132 0.5806 0.4068 0.171 Uiso 1 1 calc R . .
H8B H 0.8503 0.4974 0.3732 0.171 Uiso 1 1 calc R . .
H8C H 0.9242 0.5373 0.4209 0.171 Uiso 1 1 calc R . .
C9 C 0.8118(6) 0.5073(5) 0.5128(3) 0.099(2) Uani 1 1 d . . .
H9A H 0.8871 0.5142 0.5208 0.148 Uiso 1 1 calc R . .
H9B H 0.7804 0.4689 0.5406 0.148 Uiso 1 1 calc R . .
H9C H 0.7769 0.5630 0.5147 0.148 Uiso 1 1 calc R . .
C10 C 0.4774(4) 0.2685(4) 0.4467(3) 0.0694(16) Uani 1 1 d . . .
H10 H 0.5365 0.2262 0.4456 0.083 Uiso 1 1 calc R . .
C11 C 0.4252(8) 0.2627(4) 0.5054(3) 0.114(3) Uani 1 1 d . . .
H11A H 0.3664 0.3030 0.5074 0.171 Uiso 1 1 calc R . .
H11B H 0.4772 0.2767 0.5344 0.171 Uiso 1 1 calc R . .
H11C H 0.3990 0.2046 0.5114 0.171 Uiso 1 1 calc R . .
C12 C 0.3982(5) 0.2439(5) 0.4007(4) 0.119(3) Uani 1 1 d . . .
H12A H 0.3767 0.1844 0.4059 0.179 Uiso 1 1 calc R . .
H12B H 0.4312 0.2506 0.3637 0.179 Uiso 1 1 calc R . .
H12C H 0.3362 0.2809 0.4033 0.179 Uiso 1 1 calc R . .
C13 C 0.7187(5) 0.2839(4) 0.52415(19) 0.0630(15) Uani 1 1 d . . .
H13 H 0.6932 0.3130 0.5564 0.076 Uiso 1 1 calc R . .
C14 C 0.7500 0.2500 0.4355(3) 0.0366(14) Uani 1 2 d S . .
H14 H 0.7500 0.2500 0.3955 0.044 Uiso 1 2 calc SR . .
N1 N 0.6973(3) 0.3046(2) 0.46841(14) 0.0377(9) Uani 1 1 d . . .
C15 C 0.8771(17) 0.0691(13) 0.2798(9) 0.097(5) Uani 0.50 1 d PU A 1
H15A H 0.8133 0.0557 0.3020 0.116 Uiso 0.50 1 calc PR A 1
H15B H 0.9283 0.0988 0.3043 0.116 Uiso 0.50 1 calc PR A 1
C15A C 0.919(2) 0.0969(16) 0.2731(11) 0.130(7) Uani 0.50 1 d PU A 2
H15C H 0.8788 0.0778 0.3064 0.156 Uiso 0.50 1 calc PR A 2
H15D H 0.9677 0.1425 0.2857 0.156 Uiso 0.50 1 calc PR A 2
C16 C 0.922(2) -0.0063(13) 0.2575(8) 0.119(6) Uani 0.50 1 d PDU A 1
H16A H 0.9996 -0.0039 0.2601 0.143 Uiso 0.50 1 calc PR A 1
H16B H 0.8969 -0.0565 0.2789 0.143 Uiso 0.50 1 calc PR A 1
C16A C 0.9840(18) 0.0239(16) 0.2528(12) 0.138(7) Uani 0.50 1 d PDU A 2
H16C H 1.0573 0.0419 0.2450 0.165 Uiso 0.50 1 calc PR A 2
H16D H 0.9849 -0.0230 0.2807 0.165 Uiso 0.50 1 calc PR A 2
C17 C 0.890(2) -0.012(2) 0.2010(10) 0.123(7) Uani 0.50 1 d PDU A 1
H17A H 0.9499 -0.0323 0.1777 0.147 Uiso 0.50 1 calc PR A 1
H17B H 0.8323 -0.0545 0.1975 0.147 Uiso 0.50 1 calc PR A 1
C17A C 0.933(2) 0.000(3) 0.2042(12) 0.153(8) Uani 0.50 1 d PDU A 2
H17C H 0.8731 -0.0390 0.2120 0.183 Uiso 0.50 1 calc PR A 2
H17D H 0.9818 -0.0281 0.1772 0.183 Uiso 0.50 1 calc PR A 2
C18 C 0.8562(19) 0.0654(15) 0.1818(11) 0.108(6) Uani 0.50 1 d PU A 1
H18A H 0.7859 0.0606 0.1640 0.130 Uiso 0.50 1 calc PR A 1
H18B H 0.9064 0.0893 0.1541 0.130 Uiso 0.50 1 calc PR A 1
C18A C 0.895(2) 0.0911(18) 0.1824(13) 0.132(8) Uani 0.50 1 d PU A 2
H18C H 0.9546 0.1249 0.1678 0.158 Uiso 0.50 1 calc PR A 2
H18D H 0.8409 0.0853 0.1525 0.158 Uiso 0.50 1 calc PR A 2
O2 O 0.2604(17) 0.2278(14) 0.1405(6) 0.210(5) Uiso 0.50 1 d PD B -1
C19 C 0.3280(16) 0.2372(19) 0.1894(10) 0.210(5) Uiso 0.50 1 d PD B -1
H19A H 0.3951 0.2647 0.1783 0.252 Uiso 0.50 1 calc PR B -1
H19B H 0.3443 0.1804 0.2053 0.252 Uiso 0.50 1 calc PR B -1
C20 C 0.271(2) 0.2925(18) 0.2341(9) 0.210(5) Uiso 0.50 1 d PD B -1
H20A H 0.3037 0.2878 0.2719 0.252 Uiso 0.50 1 calc PR B -1
H20B H 0.2652 0.3531 0.2229 0.252 Uiso 0.50 1 calc PR B -1
C21 C 0.1669(18) 0.244(2) 0.2292(8) 0.210(5) Uiso 0.50 1 d PD B -1
H21A H 0.1076 0.2759 0.2459 0.252 Uiso 0.50 1 calc PR B -1
H21B H 0.1712 0.1866 0.2469 0.252 Uiso 0.50 1 calc PR B -1
C22 C 0.1568(15) 0.237(2) 0.1648(9) 0.210(5) Uiso 0.50 1 d PD B -1
H22A H 0.1124 0.1878 0.1546 0.252 Uiso 0.50 1 calc PR B -1
H22B H 0.1228 0.2895 0.1499 0.252 Uiso 0.50 1 calc PR B -1

loop_
_atom_site_aniso_label
_atom_site_aniso_U_11
_atom_site_aniso_U_22
_atom_site_aniso_U_33
_atom_site_aniso_U_23
_atom_site_aniso_U_13
_atom_site_aniso_U_12
Y1 0.0596(4) 0.0468(4) 0.0300(4) 0.000 0.000 -0.0115(3)
Cl1 0.0745(8) 0.0781(10) 0.0386(7) 0.0010(6) -0.0060(5) -0.0285(7)
Cl2 0.0912(10) 0.1123(14) 0.0400(7) -0.0102(7) 0.0002(6) -0.0481(10)
O1 0.095(7) 0.044(7) 0.047(6) 0.002(5) 0.017(6) 0.035(6)
O1A 0.100(9) 0.078(13) 0.079(9) -0.016(9) 0.013(8) 0.005(10)
C1 0.053(3) 0.038(3) 0.046(3) 0.001(2) 0.010(2) 0.012(3)
C2 0.065(3) 0.038(3) 0.060(3) -0.003(2) 0.021(2) 0.011(3)
C3 0.120(6) 0.040(4) 0.089(4) 0.007(3) 0.029(4) 0.012(4)
C4 0.112(6) 0.072(5) 0.082(4) 0.006(4) 0.004(4) 0.049(5)
C5 0.063(4) 0.090(5) 0.083(4) -0.011(4) 0.003(3) 0.036(4)
C6 0.052(3) 0.058(4) 0.062(3) -0.011(3) 0.004(2) 0.022(3)
C7 0.076(4) 0.048(4) 0.100(5) -0.012(3) 0.031(3) -0.012(3)
C8 0.135(6) 0.095(5) 0.113(5) -0.027(4) 0.051(5) -0.049(5)
C9 0.079(5) 0.102(6) 0.116(6) -0.007(4) 0.005(4) -0.016(4)
C10 0.046(3) 0.071(4) 0.091(4) -0.022(3) 0.005(3) 0.002(3)
C11 0.138(7) 0.079(5) 0.125(6) -0.011(4) 0.032(5) -0.031(5)
C12 0.067(4) 0.149(8) 0.141(6) -0.053(6) -0.002(4) -0.020(4)
C13 0.095(4) 0.063(4) 0.031(2) -0.006(2) 0.014(2) 0.009(3)
C14 0.040(3) 0.034(3) 0.036(3) 0.000 0.000 -0.003(3)
N1 0.042(2) 0.036(2) 0.035(2) -0.0030(17) 0.0088(16) 0.0066(19)
C15 0.134(12) 0.079(11) 0.078(8) 0.030(8) 0.029(9) 0.057(10)
C15A 0.156(14) 0.108(14) 0.127(13) -0.036(11) -0.040(12) 0.034(11)
C16 0.193(15) 0.080(10) 0.084(9) 0.000(8) -0.008(11) 0.039(11)
C16A 0.148(14) 0.116(14) 0.149(14) -0.034(11) -0.022(12) 0.064(11)
C17 0.165(15) 0.072(10) 0.131(12) -0.028(10) 0.002(12) 0.008(12)
C17A 0.175(16) 0.122(16) 0.162(15) -0.017(13) 0.047(12) 0.064(14)
C18 0.147(13) 0.074(11) 0.104(10) -0.032(9) 0.005(11) 0.032(11)
C18A 0.163(14) 0.116(16) 0.117(12) -0.006(12) 0.057(11) -0.001(11)

loop_
_atom_type_symbol
_atom_type_description
_atom_type_scat_dispersion_real
_atom_type_scat_dispersion_imag
_atom_type_scat_source
C C 0.0033 0.0016 'International Tables Vol C Tables 4.2.6.8 and 6.1.1.4'
H H 0.0000 0.0000 'International Tables Vol C Tables 4.2.6.8 and 6.1.1.4'
Cl Cl 0.1484 0.1585 'International Tables Vol C Tables 4.2.6.8 and 6.1.1.4'
N N 0.0061 0.0033 'International Tables Vol C Tables 4.2.6.8 and 6.1.1.4'
O O 0.0106 0.0060 'International Tables Vol C Tables 4.2.6.8 and 6.1.1.4'
Y Y -2.7962 3.5667 'International Tables Vol C Tables 4.2.6.8 and 6.1.1.4'

loop_
_geom_angle_atom_site_label_1
_geom_angle_atom_site_label_2
_geom_angle_atom_site_label_3
_geom_angle
_geom_angle_site_symmetry_1
_geom_angle_site_symmetry_3
O1A Y1 O1A 178(2) 2_655 .
O1A Y1 O1 2(2) 2_655 2_655
O1A Y1 O1 176.9(14) . 2_655
O1A Y1 O1 176.9(14) 2_655 .
O1A Y1 O1 2(2) . .
O1 Y1 O1 177.0(17) 2_655 .
O1A Y1 Cl2 87.3(12) 2_655 .
O1A Y1 Cl2 91.2(12) . .
O1 Y1 Cl2 88.3(9) 2_655 .
O1 Y1 Cl2 89.6(10) . .
O1A Y1 Cl2 91.2(12) 2_655 2_655
O1A Y1 Cl2 87.3(12) . 2_655
O1 Y1 Cl2 89.6(10) 2_655 2_655
O1 Y1 Cl2 88.3(9) . 2_655
Cl2 Y1 Cl2 91.81(6) . 2_655
O1A Y1 Cl1 89.1(12) 2_655 .
O1A Y1 Cl1 92.4(12) . .
O1 Y1 Cl1 88.2(9) 2_655 .
O1 Y1 Cl1 94.0(10) . .
Cl2 Y1 Cl1 176.14(5) . .
Cl2 Y1 Cl1 89.74(4) 2_655 .
O1A Y1 Cl1 92.4(12) 2_655 2_655
O1A Y1 Cl1 89.1(12) . 2_655
O1 Y1 Cl1 94.0(10) 2_655 2_655
O1 Y1 Cl1 88.2(9) . 2_655
Cl2 Y1 Cl1 89.74(4) . 2_655
Cl2 Y1 Cl1 176.14(5) 2_655 2_655
Cl1 Y1 Cl1 88.94(5) . 2_655
C15 O1 C18 108(2) . .
C15 O1 Y1 126(2) . .
C18 O1 Y1 122(2) . .
C15A O1A C18A 97(3) . .
C15A O1A Y1 132(3) . .
C18A O1A Y1 126(3) . .
C2 C1 C6 124.9(4) . .
C2 C1 N1 118.1(4) . .
C6 C1 N1 117.0(4) . .
C1 C2 C3 116.1(5) . .
C1 C2 C7 122.7(4) . .
C3 C2 C7 121.2(5) . .
C4 C3 C2 121.0(6) . .
C4 C3 H3 119.5 . .
C2 C3 H3 119.5 . .
C5 C4 C3 121.1(6) . .
C5 C4 H4 119.4 . .
C3 C4 H4 119.4 . .
C4 C5 C6 122.1(6) . .
C4 C5 H5 119.0 . .
C6 C5 H5 119.0 . .
C5 C6 C1 114.8(5) . .
C5 C6 C10 123.0(5) . .
C1 C6 C10 122.2(4) . .
C9 C7 C2 110.5(5) . .
C9 C7 C8 110.6(5) . .
C2 C7 C8 112.9(6) . .
C9 C7 H7 107.5 . .
C2 C7 H7 107.5 . .
C8 C7 H7 107.5 . .
C7 C8 H8A 109.5 . .
C7 C8 H8B 109.5 . .
H8A C8 H8B 109.5 . .
C7 C8 H8C 109.5 . .
H8A C8 H8C 109.5 . .
H8B C8 H8C 109.5 . .
C7 C9 H9A 109.5 . .
C7 C9 H9B 109.5 . .
H9A C9 H9B 109.5 . .
C7 C9 H9C 109.5 . .
H9A C9 H9C 109.5 . .
H9B C9 H9C 109.5 . .
C6 C10 C12 113.1(6) . .
C6 C10 C11 109.9(4) . .
C12 C10 C11 110.3(6) . .
C6 C10 H10 107.8 . .
C12 C10 H10 107.8 . .
C11 C10 H10 107.8 . .
C10 C11 H11A 109.5 . .
C10 C11 H11B 109.5 . .
H11A C11 H11B 109.5 . .
C10 C11 H11C 109.5 . .
H11A C11 H11C 109.5 . .
H11B C11 H11C 109.5 . .
C10 C12 H12A 109.5 . .
C10 C12 H12B 109.5 . .
H12A C12 H12B 109.5 . .
C10 C12 H12C 109.5 . .
H12A C12 H12C 109.5 . .
H12B C12 H12C 109.5 . .
C13 C13 N1 107.7(3) 2_655 .
C13 C13 H13 126.1 2_655 .
N1 C13 H13 126.1 . .
N1 C14 N1 108.5(5) . 2_655
N1 C14 H14 125.8 . .
N1 C14 H14 125.8 2_655 .
C14 N1 C13 108.0(4) . .
C14 N1 C1 125.5(4) . .
C13 N1 C1 126.5(3) . .
O1 C15 C16 106(2) . .
O1 C15 H15A 110.5 . .
C16 C15 H15A 110.5 . .
O1 C15 H15B 110.5 . .
C16 C15 H15B 110.5 . .
H15A C15 H15B 108.7 . .
O1A C15A C16A 116(2) . .
O1A C15A H15C 108.2 . .
C16A C15A H15C 108.2 . .
O1A C15A H15D 108.2 . .
C16A C15A H15D 108.2 . .
H15C C15A H15D 107.4 . .
C17 C16 C15 107(2) . .
C17 C16 H16A 110.2 . .
C15 C16 H16A 110.2 . .
C17 C16 H16B 110.2 . .
C15 C16 H16B 110.2 . .
H16A C16 H16B 108.5 . .
C17A C16A C15A 103(2) . .
C17A C16A H16C 111.1 . .
C15A C16A H16C 111.1 . .
C17A C16A H16D 111.1 . .
C15A C16A H16D 111.1 . .
H16C C16A H16D 109.1 . .
C18 C17 C16 110(2) . .
C18 C17 H17A 109.6 . .
C16 C17 H17A 109.6 . .
C18 C17 H17B 109.6 . .
C16 C17 H17B 109.6 . .
H17A C17 H17B 108.1 . .
C16A C17A C18A 99(3) . .
C16A C17A H17C 111.9 . .
C18A C17A H17C 111.9 . .
C16A C17A H17D 111.9 . .
C18A C17A H17D 111.9 . .
H17C C17A H17D 109.6 . .
C17 C18 O1 105(2) . .
C17 C18 H18A 110.8 . .
O1 C18 H18A 110.8 . .
C17 C18 H18B 110.8 . .
O1 C18 H18B 110.8 . .
H18A C18 H18B 108.9 . .
O1A C18A C17A 104(2) . .
O1A C18A H18C 111.0 . .
C17A C18A H18C 111.0 . .
O1A C18A H18D 111.0 . .
C17A C18A H18D 111.0 . .
H18C C18A H18D 109.0 . .
C22 O2 C19 102.0(10) . .
O2 C19 C20 109.4(13) . .
O2 C19 H19A 109.8 . .
C20 C19 H19A 109.8 . .
O2 C19 H19B 109.8 . .
C20 C19 H19B 109.8 . .
H19A C19 H19B 108.2 . .
C21 C20 C19 94.0(15) . .
C21 C20 H20A 112.9 . .
C19 C20 H20A 112.9 . .
C21 C20 H20B 112.9 . .
C19 C20 H20B 112.9 . .
H20A C20 H20B 110.3 . .
C20 C21 C22 100.3(16) . .
C20 C21 H21A 111.7 . .
C22 C21 H21A 111.7 . .
C20 C21 H21B 111.7 . .
C22 C21 H21B 111.7 . .
H21A C21 H21B 109.5 . .
O2 C22 C21 109.2(12) . .
O2 C22 H22A 109.8 . .
C21 C22 H22A 109.8 . .
O2 C22 H22B 109.8 . .
C21 C22 H22B 109.9 . .
H22A C22 H22B 108.3 . .

loop_
_geom_bond_atom_site_label_1
_geom_bond_atom_site_label_2
_geom_bond_distance
_geom_bond_site_symmetry_2
Y1 O1A 2.21(4) 2_655
Y1 O1A 2.21(4) .
Y1 O1 2.38(3) 2_655
Y1 O1 2.38(3) .
Y1 Cl2 2.5913(13) .
Y1 Cl2 2.5913(13) 2_655
Y1 Cl1 2.5949(12) .
Y1 Cl1 2.5949(12) 2_655
O1 C15 1.39(4) .
O1 C18 1.48(4) .
O1A C15A 1.39(5) .
O1A C18A 1.49(4) .
C1 C2 1.381(6) .
C1 C6 1.405(6) .
C1 N1 1.435(5) .
C2 C3 1.389(8) .
C2 C7 1.518(8) .
C3 C4 1.362(8) .
C3 H3 0.9400 .
C4 C5 1.359(9) .
C4 H4 0.9400 .
C5 C6 1.385(7) .
C5 H5 0.9400 .
C6 C10 1.514(7) .
C7 C9 1.514(8) .
C7 C8 1.519(8) .
C7 H7 0.9900 .
C8 H8A 0.9700 .
C8 H8B 0.9700 .
C8 H8C 0.9700 .
C9 H9A 0.9700 .
C9 H9B 0.9700 .
C9 H9C 0.9700 .
C10 C12 1.518(8) .
C10 C11 1.531(9) .
C10 H10 0.9900 .
C11 H11A 0.9700 .
C11 H11B 0.9700 .
C11 H11C 0.9700 .
C12 H12A 0.9700 .
C12 H12B 0.9700 .
C12 H12C 0.9700 .
C13 C13 1.312(10) 2_655
C13 N1 1.377(5) .
C13 H13 0.9400 .
C14 N1 1.326(5) .
C14 N1 1.326(5) 2_655
C14 H14 0.9400 .
C15 C16 1.40(2) .
C15 H15A 0.9800 .
C15 H15B 0.9800 .
C15A C16A 1.47(3) .
C15A H15C 0.9800 .
C15A H15D 0.9800 .
C16 C17 1.393(17) .
C16 H16A 0.9800 .
C16 H16B 0.9800 .
C16A C17A 1.364(18) .
C16A H16C 0.9800 .
C16A H16D 0.9800 .
C17 C18 1.36(3) .
C17 H17A 0.9800 .
C17 H17B 0.9800 .
C17A C18A 1.59(4) .
C17A H17C 0.9800 .
C17A H17D 0.9800 .
C18 H18A 0.9800 .
C18 H18B 0.9800 .
C18A H18C 0.9800 .
C18A H18D 0.9800 .
O2 C22 1.429(10) .
O2 C19 1.437(10) .
C19 C20 1.532(10) .
C19 H19A 0.9800 .
C19 H19B 0.9800 .
C20 C21 1.521(10) .
C20 H20A 0.9800 .
C20 H20B 0.9800 .
C21 C22 1.524(10) .
C21 H21A 0.9800 .
C21 H21B 0.9800 .
C22 H22A 0.9800 .
C22 H22B 0.9800 .
